data_7132143
loop_
_publ_author_name
'Zhang, Xu'
'Wang, Di'
'Chang, Mengfan'
'Wang, Yawan'
'Shen, Zhi'
'Xu, Xuefeng'

_publ_section_title
;
 CuBr-Mediated Synthesis of 1,4-Naphthoquinones via Ring Expansion of
 2-Aryl-1,3-indandiones
;
_journal_name_full 'Chemical Communications'
_journal_paper_doi 10.1039/D3CC03753C
_journal_year 2023
_chemical_formula_sum 'C27 H22 O3'
_chemical_formula_weight 394.45
_space_group_IT_number 2
_space_group_name_Hall '-P 1'
_space_group_name_H-M_alt 'P -1'
_symmetry_cell_setting triclinic
_symmetry_space_group_name_H-M 'P -1'
_atom_sites_solution_hydrogens geom
_atom_sites_solution_primary direct
_atom_sites_solution_secondary difmap
_audit_creation_method SHELXL-97
_audit_update_record
;
2023-08-01 deposited with the CCDC.	2023-09-19 downloaded from the CCDC.
;
_cell_angle_alpha 69.766(4)
_cell_angle_beta 70.291(3)
_cell_angle_gamma 65.925(3)
_cell_formula_units_Z 2
_cell_length_a 9.6983(19)
_cell_length_b 10.099(2)
_cell_length_c 12.581(3)
_cell_measurement_reflns_used 1146
_cell_measurement_temperature 296(2)
_cell_measurement_theta_max 25.64
_cell_measurement_theta_min 2.52
_cell_volume 1027.6(4)
_computing_cell_refinement 'Bruker SMART'
_computing_data_collection 'Bruker SMART'
_computing_data_reduction 'Bruker SAINT'
_computing_molecular_graphics 'Bruker SHELXTL'
_computing_publication_material 'Bruker SHELXTL'
_computing_structure_refinement 'Bruker SHELXTL'
_computing_structure_solution 'Bruker SHELXTL'
_diffrn_ambient_temperature 296(2)
_diffrn_measured_fraction_theta_full 0.988
_diffrn_measured_fraction_theta_max 0.988
_diffrn_measurement_device_type 'CCD area detector'
_diffrn_measurement_method 'phi and omega scans'
_diffrn_radiation_monochromator graphite
_diffrn_radiation_source 'fine-focus sealed tube'
_diffrn_radiation_type MoK\a
_diffrn_radiation_wavelength 0.71073
_diffrn_reflns_av_R_equivalents 0.0216
_diffrn_reflns_av_sigmaI/netI 0.0545
_diffrn_reflns_limit_h_max 9
_diffrn_reflns_limit_h_min -11
_diffrn_reflns_limit_k_max 10
_diffrn_reflns_limit_k_min -12
_diffrn_reflns_limit_l_max 9
_diffrn_reflns_limit_l_min -14
_diffrn_reflns_number 5077
_diffrn_reflns_theta_full 25.00
_diffrn_reflns_theta_max 25.00
_diffrn_reflns_theta_min 1.77
_exptl_absorpt_coefficient_mu 0.082
_exptl_absorpt_correction_T_max 0.9830
_exptl_absorpt_correction_T_min 0.9790
_exptl_absorpt_correction_type multi-scan
_exptl_absorpt_process_details sadabs
_exptl_crystal_colour yellow
_exptl_crystal_density_diffrn 1.275
_exptl_crystal_density_method 'not measured'
_exptl_crystal_description block
_exptl_crystal_F_000 416
_exptl_crystal_size_max 0.26
_exptl_crystal_size_mid 0.23
_exptl_crystal_size_min 0.21
_refine_diff_density_max 0.227
_refine_diff_density_min -0.201
_refine_diff_density_rms 0.055
_refine_ls_extinction_method none
_refine_ls_goodness_of_fit_ref 1.006
_refine_ls_hydrogen_treatment constr
_refine_ls_matrix_type full
_refine_ls_number_parameters 271
_refine_ls_number_reflns 3570
_refine_ls_number_restraints 0
_refine_ls_restrained_S_all 1.006
_refine_ls_R_factor_all 0.0917
_refine_ls_R_factor_gt 0.0504
_refine_ls_shift/su_max 0.000
_refine_ls_shift/su_mean 0.000
_refine_ls_structure_factor_coef Fsqd
_refine_ls_weighting_details 'calc w=1/[\s^2^(Fo^2^)+(0.1000P)^2^+0.0000P] where P=(Fo^2^+2Fc^2^)/3'
_refine_ls_weighting_scheme calc
_refine_ls_wR_factor_gt 0.1408
_refine_ls_wR_factor_ref 0.1812
_reflns_number_gt 2153
_reflns_number_total 3570
_reflns_threshold_expression >2sigma(I)
_cod_data_source_file d3cc03753c2.cif
_cod_data_source_block a
_cod_depositor_comments
;
The following automatic conversions were performed:

data item '_symmetry_cell_setting' value 'Triclinic' was changed to
'triclinic' in accordance with the
/home/data/users/saulius/crontab/automatic-downloads/rss-feeds/RSC/lib/dictionaries/cif_core.dic
dictionary named 'cif_core.dic' version 2.4.2 last updated on
2011-04-26.

Automatic conversion script
Id: cif_fix_values 8170 2020-07-09 18:12:32Z antanas 
;
_cod_original_cell_volume 1027.5(4)
_cod_original_sg_symbol_H-M 'P-1   '
_cod_database_code 7132143

loop_
_symmetry_equiv_pos_as_xyz
'x, y, z'
'-x, -y, -z'

loop_
_atom_site_label
_atom_site_type_symbol
_atom_site_fract_x
_atom_site_fract_y
_atom_site_fract_z
_atom_site_U_iso_or_equiv
_atom_site_adp_type
_atom_site_occupancy
_atom_site_symmetry_multiplicity
_atom_site_calc_flag
_atom_site_refinement_flags
_atom_site_disorder_assembly
_atom_site_disorder_group
C9 C 0.2025(3) 0.8337(3) 0.1168(2) 0.0400(6) Uani 1 1 d . . .
O2 O 0.0917(2) 0.6877(2) 0.42284(16) 0.0678(6) Uani 1 1 d . . .
O3 O 0.1871(2) 0.9966(2) 0.29357(16) 0.0577(5) Uani 1 1 d . . .
C1 C 0.2466(2) 0.5514(3) 0.1628(2) 0.0422(6) Uani 1 1 d . . .
C18 C 0.2188(3) 0.9716(3) 0.0289(2) 0.0402(6) Uani 1 1 d . . .
C8 C 0.1401(3) 0.8278(3) 0.2311(2) 0.0395(6) Uani 1 1 d . . .
O1 O 0.3037(2) 0.6981(2) -0.02806(17) 0.0676(6) Uani 1 1 d . . .
C10 C 0.2569(3) 0.6938(3) 0.0756(2) 0.0459(7) Uani 1 1 d . . .
C7 C 0.1356(3) 0.6859(3) 0.3201(2) 0.0451(7) Uani 1 1 d . . .
C6 C 0.1887(3) 0.5481(3) 0.2810(2) 0.0412(6) Uani 1 1 d . . .
C21 C 0.2607(3) 1.2386(3) -0.1315(2) 0.0416(6) Uani 1 1 d . . .
C11 C 0.0893(3) 0.9589(3) 0.2844(2) 0.0407(6) Uani 1 1 d . . .
C20 C 0.3806(3) 1.1017(3) -0.1274(2) 0.0510(7) Uani 1 1 d . . .
H20A H 0.4767 1.0974 -0.1784 0.061 Uiso 1 1 calc R . .
C22 C 0.1203(3) 1.2365(3) -0.0535(2) 0.0483(7) Uani 1 1 d . . .
H22A H 0.0373 1.3255 -0.0542 0.058 Uiso 1 1 calc R . .
C23 C 0.0985(3) 1.1073(3) 0.0252(2) 0.0447(7) Uani 1 1 d . . .
H23A H 0.0024 1.1115 0.0762 0.054 Uiso 1 1 calc R . .
C19 C 0.3593(3) 0.9714(3) -0.0488(2) 0.0511(7) Uani 1 1 d . . .
H19A H 0.4416 0.8819 -0.0485 0.061 Uiso 1 1 calc R . .
C2 C 0.2952(3) 0.4224(3) 0.1266(3) 0.0576(8) Uani 1 1 d . . .
H2A H 0.3382 0.4227 0.0484 0.069 Uiso 1 1 calc R . .
C5 C 0.1802(3) 0.4153(3) 0.3613(2) 0.0531(7) Uani 1 1 d . . .
H5A H 0.1450 0.4122 0.4403 0.064 Uiso 1 1 calc R . .
C24 C 0.2825(3) 1.3807(3) -0.2209(2) 0.0484(7) Uani 1 1 d . . .
C12 C -0.0795(3) 1.0270(3) 0.3309(2) 0.0447(7) Uani 1 1 d . . .
C4 C 0.2242(3) 0.2872(3) 0.3234(3) 0.0600(8) Uani 1 1 d . . .
H4A H 0.2158 0.1988 0.3770 0.072 Uiso 1 1 calc R . .
C17 C -0.1286(3) 1.1176(3) 0.4072(2) 0.0516(7) Uani 1 1 d . . .
H17A H -0.0560 1.1363 0.4280 0.062 Uiso 1 1 calc R . .
C3 C 0.2797(3) 0.2904(3) 0.2083(3) 0.0649(9) Uani 1 1 d . . .
H3A H 0.3075 0.2044 0.1834 0.078 Uiso 1 1 calc R . .
C13 C -0.1897(3) 1.0010(3) 0.2994(2) 0.0601(8) Uani 1 1 d . . .
H13A H -0.1579 0.9393 0.2492 0.072 Uiso 1 1 calc R . .
C16 C -0.2845(4) 1.1798(3) 0.4521(2) 0.0672(9) Uani 1 1 d . . .
H16A H -0.3170 1.2384 0.5047 0.081 Uiso 1 1 calc R . .
C26 C 0.4415(3) 1.3905(4) -0.2349(3) 0.0801(11) Uani 1 1 d . . .
H26A H 0.4504 1.3920 -0.1617 0.120 Uiso 1 1 calc R . .
H26B H 0.4520 1.4802 -0.2918 0.120 Uiso 1 1 calc R . .
H26C H 0.5216 1.3053 -0.2601 0.120 Uiso 1 1 calc R . .
C27 C 0.1595(4) 1.5208(3) -0.1856(3) 0.0841(12) Uani 1 1 d . . .
H27A H 0.1678 1.5243 -0.1128 0.126 Uiso 1 1 calc R . .
H27B H 0.0584 1.5186 -0.1775 0.126 Uiso 1 1 calc R . .
H27C H 0.1749 1.6077 -0.2443 0.126 Uiso 1 1 calc R . .
C14 C -0.3462(3) 1.0672(4) 0.3429(3) 0.0770(10) Uani 1 1 d . . .
H14A H -0.4194 1.0519 0.3203 0.092 Uiso 1 1 calc R . .
C25 C 0.2669(4) 1.3771(4) -0.3380(3) 0.0879(12) Uani 1 1 d . . .
H25A H 0.3431 1.2887 -0.3609 0.132 Uiso 1 1 calc R . .
H25B H 0.2830 1.4639 -0.3965 0.132 Uiso 1 1 calc R . .
H25C H 0.1650 1.3765 -0.3295 0.132 Uiso 1 1 calc R . .
C15 C -0.3940(4) 1.1550(4) 0.4190(3) 0.0744(10) Uani 1 1 d . . .
H15A H -0.4994 1.1983 0.4486 0.089 Uiso 1 1 calc R . .

loop_
_atom_site_aniso_label
_atom_site_aniso_U_11
_atom_site_aniso_U_22
_atom_site_aniso_U_33
_atom_site_aniso_U_23
_atom_site_aniso_U_13
_atom_site_aniso_U_12
C9 0.0348(12) 0.0419(15) 0.0386(15) -0.0091(11) -0.0083(10) -0.0085(10)
O2 0.1033(16) 0.0585(13) 0.0372(12) -0.0084(9) -0.0039(10) -0.0349(11)
O3 0.0618(12) 0.0583(12) 0.0613(13) -0.0168(10) -0.0117(10) -0.0277(10)
C1 0.0341(12) 0.0420(15) 0.0513(16) -0.0147(12) -0.0059(11) -0.0135(11)
C18 0.0386(13) 0.0442(15) 0.0383(14) -0.0064(11) -0.0078(10) -0.0181(11)
C8 0.0384(12) 0.0383(14) 0.0404(15) -0.0088(11) -0.0093(11) -0.0116(10)
O1 0.0878(14) 0.0650(14) 0.0453(13) -0.0208(10) 0.0004(10) -0.0270(11)
C10 0.0408(13) 0.0507(17) 0.0443(16) -0.0155(13) -0.0067(11) -0.0122(11)
C7 0.0449(14) 0.0470(16) 0.0399(16) -0.0066(12) -0.0055(11) -0.0183(12)
C6 0.0367(12) 0.0390(15) 0.0491(16) -0.0087(12) -0.0096(11) -0.0156(10)
C21 0.0399(13) 0.0448(15) 0.0390(15) -0.0047(11) -0.0126(11) -0.0145(11)
C11 0.0524(15) 0.0396(14) 0.0345(14) -0.0047(11) -0.0098(11) -0.0232(12)
C20 0.0383(13) 0.0536(17) 0.0486(16) -0.0072(13) -0.0012(11) -0.0144(12)
C22 0.0397(13) 0.0445(15) 0.0467(16) -0.0058(12) -0.0097(11) -0.0048(11)
C23 0.0336(12) 0.0483(16) 0.0419(15) -0.0068(12) -0.0030(11) -0.0116(11)
C19 0.0426(14) 0.0467(16) 0.0476(16) -0.0093(13) -0.0049(12) -0.0050(11)
C2 0.0527(16) 0.0529(18) 0.0595(18) -0.0243(15) 0.0000(13) -0.0116(13)
C5 0.0547(16) 0.0453(17) 0.0533(17) -0.0064(13) -0.0117(13) -0.0161(13)
C24 0.0448(14) 0.0485(16) 0.0436(16) 0.0015(12) -0.0124(12) -0.0161(12)
C12 0.0530(15) 0.0406(15) 0.0351(14) -0.0072(11) -0.0092(11) -0.0125(12)
C4 0.0532(16) 0.0426(17) 0.073(2) -0.0054(15) -0.0106(15) -0.0155(13)
C17 0.0641(17) 0.0422(15) 0.0477(17) -0.0108(13) -0.0154(13) -0.0147(13)
C3 0.0515(16) 0.0459(18) 0.091(3) -0.0282(17) -0.0042(16) -0.0102(13)
C13 0.0499(16) 0.078(2) 0.0550(18) -0.0324(16) -0.0051(13) -0.0155(14)
C16 0.077(2) 0.0590(19) 0.0478(18) -0.0212(14) -0.0113(15) -0.0013(16)
C26 0.0613(19) 0.075(2) 0.095(3) 0.0059(19) -0.0211(18) -0.0336(16)
C27 0.079(2) 0.0486(19) 0.091(3) 0.0034(17) -0.0058(18) -0.0157(16)
C14 0.0510(17) 0.106(3) 0.082(2) -0.045(2) -0.0059(16) -0.0228(17)
C25 0.120(3) 0.099(3) 0.055(2) 0.0120(19) -0.036(2) -0.058(2)
C15 0.0531(18) 0.088(2) 0.067(2) -0.0332(19) -0.0012(15) -0.0066(16)

loop_
_atom_type_symbol
_atom_type_description
_atom_type_scat_dispersion_real
_atom_type_scat_dispersion_imag
_atom_type_scat_source
C C 0.0033 0.0016 'International Tables Vol C Tables 4.2.6.8 and 6.1.1.4'
H H 0.0000 0.0000 'International Tables Vol C Tables 4.2.6.8 and 6.1.1.4'
N N 0.0061 0.0033 'International Tables Vol C Tables 4.2.6.8 and 6.1.1.4'
O O 0.0106 0.0060 'International Tables Vol C Tables 4.2.6.8 and 6.1.1.4'

loop_
_geom_angle_atom_site_label_1
_geom_angle_atom_site_label_2
_geom_angle_atom_site_label_3
_geom_angle
_geom_angle_site_symmetry_1
_geom_angle_site_symmetry_3
_geom_angle_publ_flag
C8 C9 C18 123.4(2) . . ?
C8 C9 C10 118.7(2) . . ?
C18 C9 C10 117.9(2) . . ?
C2 C1 C6 119.6(2) . . ?
C2 C1 C10 119.9(2) . . ?
C6 C1 C10 120.5(2) . . ?
C19 C18 C23 117.4(2) . . ?
C19 C18 C9 120.5(2) . . ?
C23 C18 C9 122.0(2) . . ?
C9 C8 C7 122.9(2) . . ?
C9 C8 C11 123.7(2) . . ?
C7 C8 C11 112.8(2) . . ?
O1 C10 C1 120.7(2) . . ?
O1 C10 C9 120.1(2) . . ?
C1 C10 C9 119.1(2) . . ?
O2 C7 C6 122.5(2) . . ?
O2 C7 C8 118.8(2) . . ?
C6 C7 C8 118.7(2) . . ?
C5 C6 C1 120.0(2) . . ?
C5 C6 C7 120.2(2) . . ?
C1 C6 C7 119.8(2) . . ?
C22 C21 C20 116.2(2) . . ?
C22 C21 C24 122.5(2) . . ?
C20 C21 C24 121.3(2) . . ?
O3 C11 C12 123.3(2) . . ?
O3 C11 C8 118.9(2) . . ?
C12 C11 C8 117.6(2) . . ?
C19 C20 C21 121.4(2) . . ?
C19 C20 H20A 119.3 . . ?
C21 C20 H20A 119.3 . . ?
C23 C22 C21 122.7(2) . . ?
C23 C22 H22A 118.6 . . ?
C21 C22 H22A 118.6 . . ?
C22 C23 C18 120.6(2) . . ?
C22 C23 H23A 119.7 . . ?
C18 C23 H23A 119.7 . . ?
C18 C19 C20 121.7(2) . . ?
C18 C19 H19A 119.2 . . ?
C20 C19 H19A 119.2 . . ?
C1 C2 C3 119.7(3) . . ?
C1 C2 H2A 120.1 . . ?
C3 C2 H2A 120.1 . . ?
C4 C5 C6 119.9(3) . . ?
C4 C5 H5A 120.1 . . ?
C6 C5 H5A 120.1 . . ?
C27 C24 C21 111.6(2) . . ?
C27 C24 C26 107.6(3) . . ?
C21 C24 C26 111.4(2) . . ?
C27 C24 C25 108.6(3) . . ?
C21 C24 C25 107.6(2) . . ?
C26 C24 C25 110.0(2) . . ?
C17 C12 C13 119.5(2) . . ?
C17 C12 C11 119.4(2) . . ?
C13 C12 C11 121.1(2) . . ?
C3 C4 C5 120.2(3) . . ?
C3 C4 H4A 119.9 . . ?
C5 C4 H4A 119.9 . . ?
C16 C17 C12 120.0(3) . . ?
C16 C17 H17A 120.0 . . ?
C12 C17 H17A 120.0 . . ?
C4 C3 C2 120.5(3) . . ?
C4 C3 H3A 119.8 . . ?
C2 C3 H3A 119.8 . . ?
C14 C13 C12 119.9(3) . . ?
C14 C13 H13A 120.1 . . ?
C12 C13 H13A 120.1 . . ?
C17 C16 C15 120.2(3) . . ?
C17 C16 H16A 119.9 . . ?
C15 C16 H16A 119.9 . . ?
C24 C26 H26A 109.5 . . ?
C24 C26 H26B 109.5 . . ?
H26A C26 H26B 109.5 . . ?
C24 C26 H26C 109.5 . . ?
H26A C26 H26C 109.5 . . ?
H26B C26 H26C 109.5 . . ?
C24 C27 H27A 109.5 . . ?
C24 C27 H27B 109.5 . . ?
H27A C27 H27B 109.5 . . ?
C24 C27 H27C 109.5 . . ?
H27A C27 H27C 109.5 . . ?
H27B C27 H27C 109.5 . . ?
C15 C14 C13 120.4(3) . . ?
C15 C14 H14A 119.8 . . ?
C13 C14 H14A 119.8 . . ?
C24 C25 H25A 109.5 . . ?
C24 C25 H25B 109.5 . . ?
H25A C25 H25B 109.5 . . ?
C24 C25 H25C 109.5 . . ?
H25A C25 H25C 109.5 . . ?
H25B C25 H25C 109.5 . . ?
C14 C15 C16 119.9(3) . . ?
C14 C15 H15A 120.0 . . ?
C16 C15 H15A 120.0 . . ?

loop_
_geom_bond_atom_site_label_1
_geom_bond_atom_site_label_2
_geom_bond_distance
_geom_bond_site_symmetry_2
_geom_bond_publ_flag
C9 C8 1.349(3) . ?
C9 C18 1.478(3) . ?
C9 C10 1.503(4) . ?
O2 C7 1.221(3) . ?
O3 C11 1.207(3) . ?
C1 C2 1.375(4) . ?
C1 C6 1.395(3) . ?
C1 C10 1.494(4) . ?
C18 C19 1.383(3) . ?
C18 C23 1.389(3) . ?
C8 C7 1.489(3) . ?
C8 C11 1.518(3) . ?
O1 C10 1.219(3) . ?
C7 C6 1.470(4) . ?
C6 C5 1.386(3) . ?
C21 C22 1.388(3) . ?
C21 C20 1.395(3) . ?
C21 C24 1.529(3) . ?
C11 C12 1.486(3) . ?
C20 C19 1.391(4) . ?
C20 H20A 0.9300 . ?
C22 C23 1.385(3) . ?
C22 H22A 0.9300 . ?
C23 H23A 0.9300 . ?
C19 H19A 0.9300 . ?
C2 C3 1.403(4) . ?
C2 H2A 0.9300 . ?
C5 C4 1.386(4) . ?
C5 H5A 0.9300 . ?
C24 C27 1.524(4) . ?
C24 C26 1.531(4) . ?
C24 C25 1.546(4) . ?
C12 C17 1.390(4) . ?
C12 C13 1.399(4) . ?
C4 C3 1.358(4) . ?
C4 H4A 0.9300 . ?
C17 C16 1.376(4) . ?
C17 H17A 0.9300 . ?
C3 H3A 0.9300 . ?
C13 C14 1.384(4) . ?
C13 H13A 0.9300 . ?
C16 C15 1.398(5) . ?
C16 H16A 0.9300 . ?
C26 H26A 0.9600 . ?
C26 H26B 0.9600 . ?
C26 H26C 0.9600 . ?
C27 H27A 0.9600 . ?
C27 H27B 0.9600 . ?
C27 H27C 0.9600 . ?
C14 C15 1.368(5) . ?
C14 H14A 0.9300 . ?
C25 H25A 0.9600 . ?
C25 H25B 0.9600 . ?
C25 H25C 0.9600 . ?
C15 H15A 0.9300 . ?
